data_7022833
loop_
_publ_author_name
'Kissel, Alexander A.'
'Lyubov, Dmitry M.'
'Mahrova, Tatyana V.'
'Fukin, Georgy K.'
'Cherkasov, Anton V.'
'Glukhova, Tatyana A.'
'Cui, Dongmei'
'Trifonov, Alexander A.'

_publ_section_title
;
 Rare-earth dichloro and bis(alkyl) complexes supported by bulky
 amido-imino ligand. Synthesis, structure, reactivity and catalytic
 activity in isoprene polymerization.
;
_journal_issue 25
_journal_name_full 'Dalton transactions (Cambridge, England : 2003)'
_journal_page_first 9211
_journal_page_last 9225
_journal_paper_doi 10.1039/c3dt33108c
_journal_volume 42
_journal_year 2013
_chemical_formula_sum 'C44 H70 Cl2 Li N2 O4 Y'
_chemical_formula_weight 857.77
_chemical_name_systematic
;
?
;
_space_group_IT_number 14
_symmetry_cell_setting monoclinic
_symmetry_space_group_name_Hall '-P 2ybc'
_symmetry_space_group_name_H-M 'P 1 21/c 1'
_atom_sites_solution_hydrogens geom
_atom_sites_solution_primary direct
_atom_sites_solution_secondary difmap
_audit_creation_method SHELXL-97
_cell_angle_alpha 90.00
_cell_angle_beta 103.8840(10)
_cell_angle_gamma 90.00
_cell_formula_units_Z 4
_cell_length_a 10.7796(4)
_cell_length_b 21.4931(8)
_cell_length_c 20.0970(7)
_cell_measurement_reflns_used 900
_cell_measurement_temperature 100(2)
_cell_measurement_theta_max 59
_cell_measurement_theta_min 2
_cell_volume 4520.2(3)
_computing_cell_refinement 'Bruker SMART'
_computing_data_collection 'Bruker SMART'
_computing_data_reduction 'Bruker SHELXTL'
_computing_molecular_graphics 'Bruker SHELXTL'
_computing_publication_material 'Bruker SHELXTL'
_computing_structure_refinement 'SHELXL-97 (Sheldrick, 1997)'
_computing_structure_solution 'SHELXS-97 (Sheldrick, 1990)'
_diffrn_ambient_temperature 100(2)
_diffrn_measured_fraction_theta_full 0.990
_diffrn_measured_fraction_theta_max 0.990
_diffrn_measurement_device_type 'CCD area detector'
_diffrn_measurement_method 'phi and omega scans'
_diffrn_radiation_monochromator graphite
_diffrn_radiation_source 'fine-focus sealed tube'
_diffrn_radiation_type MoK\a
_diffrn_radiation_wavelength 0.71073
_diffrn_reflns_av_R_equivalents 0.0515
_diffrn_reflns_av_sigmaI/netI 0.0532
_diffrn_reflns_limit_h_max 14
_diffrn_reflns_limit_h_min -14
_diffrn_reflns_limit_k_max 29
_diffrn_reflns_limit_k_min -29
_diffrn_reflns_limit_l_max 27
_diffrn_reflns_limit_l_min -27
_diffrn_reflns_number 47770
_diffrn_reflns_theta_full 29.25
_diffrn_reflns_theta_max 29.25
_diffrn_reflns_theta_min 1.89
_exptl_absorpt_coefficient_mu 1.449
_exptl_absorpt_correction_T_max 0.8453
_exptl_absorpt_correction_T_min 0.6786
_exptl_absorpt_correction_type multi-scan
_exptl_absorpt_process_details 'SADABS (Sheldrick, 1998a)'
_exptl_crystal_colour colorless
_exptl_crystal_density_diffrn 1.260
_exptl_crystal_density_method 'not measured'
_exptl_crystal_description prism
_exptl_crystal_F_000 1824
_exptl_crystal_size_max 0.29
_exptl_crystal_size_mid 0.25
_exptl_crystal_size_min 0.12
_refine_diff_density_max 0.801
_refine_diff_density_min -0.360
_refine_diff_density_rms 0.075
_refine_ls_extinction_method none
_refine_ls_goodness_of_fit_ref 1.016
_refine_ls_hydrogen_treatment mixed
_refine_ls_matrix_type full
_refine_ls_number_parameters 503
_refine_ls_number_reflns 12187
_refine_ls_number_restraints 0
_refine_ls_restrained_S_all 1.016
_refine_ls_R_factor_all 0.0657
_refine_ls_R_factor_gt 0.0402
_refine_ls_shift/su_max 0.001
_refine_ls_shift/su_mean 0.000
_refine_ls_structure_factor_coef Fsqd
_refine_ls_weighting_details 'calc w=1/[\s^2^(Fo^2^)+(0.0508P)^2^+0.0473P] where P=(Fo^2^+2Fc^2^)/3'
_refine_ls_weighting_scheme calc
_refine_ls_wR_factor_gt 0.0863
_refine_ls_wR_factor_ref 0.0943
_reflns_number_gt 9099
_reflns_number_total 12187
_reflns_threshold_expression >2sigma(I)
_cod_data_source_file c3dt33108c.txt
_cod_data_source_block ydadm
_cod_depositor_comments
;
The following automatic conversions were performed:

'_symmetry_cell_setting' value 'Monoclinic' changed to 'monoclinic'
according to /home/saulius/struct/CIF-dictionaries/cif_core.dic
dictionary named 'cif_core.dic' version 2.4.2 from 2011-04-26.

Automatic conversion script
Id: cif_fix_values 1891 2012-01-12 08:04:46Z andrius 
;
_cod_original_sg_symbol_H-M P2(1)/c
_cod_database_code 7022833

loop_
_symmetry_equiv_pos_as_xyz
'x, y, z'
'-x, y+1/2, -z+1/2'
'-x, -y, -z'
'x, -y-1/2, z-1/2'

loop_
_atom_site_label
_atom_site_type_symbol
_atom_site_fract_x
_atom_site_fract_y
_atom_site_fract_z
_atom_site_U_iso_or_equiv
_atom_site_adp_type
_atom_site_occupancy
_atom_site_symmetry_multiplicity
_atom_site_calc_flag
_atom_site_refinement_flags
Y1 Y 0.426422(17) 0.640548(8) 0.286331(9) 0.01380(5) Uani 1 1 d .
Cl1 Cl 0.18938(4) 0.62834(2) 0.20483(2) 0.02040(10) Uani 1 1 d .
O1 O 0.36984(12) 0.74156(6) 0.32127(7) 0.0182(3) Uani 1 1 d .
N1 N 0.60946(15) 0.64812(7) 0.36838(8) 0.0149(3) Uani 1 1 d .
C1 C 0.66372(18) 0.70390(9) 0.40131(9) 0.0157(4) Uani 1 1 d .
Li1 Li 0.2527(3) 0.69479(17) 0.12534(18) 0.0234(7) Uani 1 1 d .
Cl2 Cl 0.46893(5) 0.70261(2) 0.18086(2) 0.02191(11) Uani 1 1 d .
O2 O 0.32959(13) 0.59107(6) 0.36786(7) 0.0193(3) Uani 1 1 d .
N2 N 0.54242(15) 0.55572(7) 0.27914(8) 0.0161(3) Uani 1 1 d .
C2 C 0.62287(19) 0.72973(9) 0.45695(10) 0.0188(4) Uani 1 1 d .
O3 O 0.13562(14) 0.76478(7) 0.11218(8) 0.0273(3) Uani 1 1 d .
C3 C 0.6784(2) 0.78463(10) 0.48713(10) 0.0233(4) Uani 1 1 d .
H3A H 0.6513 0.8016 0.5250 0.028 Uiso 1 1 calc R
O4 O 0.23224(13) 0.64954(7) 0.04157(7) 0.0224(3) Uani 1 1 d .
C4 C 0.7718(2) 0.81472(10) 0.46307(11) 0.0249(5) Uani 1 1 d .
H4A H 0.8103 0.8516 0.4848 0.030 Uiso 1 1 calc R
C5 C 0.80924(19) 0.79076(10) 0.40691(11) 0.0230(4) Uani 1 1 d .
H5A H 0.8718 0.8122 0.3896 0.028 Uiso 1 1 calc R
C6 C 0.75715(18) 0.73606(9) 0.37543(10) 0.0180(4) Uani 1 1 d .
C7 C 0.5179(2) 0.69940(10) 0.48431(10) 0.0219(4) Uani 1 1 d .
H7A H 0.4702 0.6703 0.4483 0.026 Uiso 1 1 calc R
C8 C 0.4223(2) 0.74659(11) 0.49969(11) 0.0296(5) Uani 1 1 d .
H8A H 0.3861 0.7709 0.4584 0.044 Uiso 1 1 calc R
H8B H 0.4659 0.7745 0.5364 0.044 Uiso 1 1 calc R
H8C H 0.3536 0.7245 0.5141 0.044 Uiso 1 1 calc R
C9 C 0.5746(2) 0.66084(12) 0.54877(11) 0.0328(5) Uani 1 1 d .
H9A H 0.6353 0.6305 0.5386 0.049 Uiso 1 1 calc R
H9B H 0.5057 0.6389 0.5632 0.049 Uiso 1 1 calc R
H9C H 0.6188 0.6885 0.5856 0.049 Uiso 1 1 calc R
C10 C 0.80079(19) 0.71200(9) 0.31353(10) 0.0202(4) Uani 1 1 d .
H10A H 0.7433 0.6768 0.2934 0.024 Uiso 1 1 calc R
C11 C 0.9374(2) 0.68667(12) 0.33461(13) 0.0331(5) Uani 1 1 d .
H11A H 0.9425 0.6547 0.3699 0.050 Uiso 1 1 calc R
H11B H 0.9964 0.7206 0.3529 0.050 Uiso 1 1 calc R
H11C H 0.9607 0.6685 0.2946 0.050 Uiso 1 1 calc R
C12 C 0.7920(2) 0.76143(10) 0.25780(11) 0.0269(5) Uani 1 1 d .
H12A H 0.7043 0.7772 0.2440 0.040 Uiso 1 1 calc R
H12B H 0.8158 0.7430 0.2180 0.040 Uiso 1 1 calc R
H12C H 0.8503 0.7958 0.2757 0.040 Uiso 1 1 calc R
C13 C 0.68536(18) 0.59518(9) 0.38366(9) 0.0161(4) Uani 1 1 d .
C14 C 0.7897(2) 0.59076(11) 0.43628(11) 0.0241(5) Uani 1 1 d .
H14B H 0.838(2) 0.5542(11) 0.4434(11) 0.025(6) Uiso 1 1 d .
H14A H 0.812(2) 0.6233(12) 0.4660(13) 0.031(7) Uiso 1 1 d .
C15 C 0.64379(18) 0.54148(9) 0.33456(9) 0.0167(4) Uani 1 1 d .
C16 C 0.7018(2) 0.48567(10) 0.34512(11) 0.0242(5) Uani 1 1 d .
H16B H 0.771(2) 0.4765(10) 0.3833(12) 0.026(6) Uiso 1 1 d .
H16A H 0.682(2) 0.4523(12) 0.3166(13) 0.038(7) Uiso 1 1 d .
C17 C 0.52448(19) 0.51787(9) 0.21925(10) 0.0165(4) Uani 1 1 d .
C18 C 0.61185(19) 0.52113(9) 0.17686(10) 0.0191(4) Uani 1 1 d .
C19 C 0.5861(2) 0.48767(10) 0.11561(10) 0.0238(4) Uani 1 1 d .
H19A H 0.6442 0.4902 0.0869 0.029 Uiso 1 1 calc R
C20 C 0.4786(2) 0.45093(10) 0.09556(11) 0.0269(5) Uani 1 1 d .
H20A H 0.4630 0.4287 0.0535 0.032 Uiso 1 1 calc R
C21 C 0.3939(2) 0.44685(9) 0.13738(10) 0.0230(4) Uani 1 1 d .
H21A H 0.3202 0.4213 0.1238 0.028 Uiso 1 1 calc R
C22 C 0.41461(19) 0.47947(9) 0.19894(10) 0.0185(4) Uani 1 1 d .
C23 C 0.7323(2) 0.56034(10) 0.19522(11) 0.0235(4) Uani 1 1 d .
H23A H 0.7319 0.5832 0.2385 0.028 Uiso 1 1 calc R
C24 C 0.8529(2) 0.51981(12) 0.20898(13) 0.0335(5) Uani 1 1 d .
H24A H 0.8492 0.4891 0.2445 0.050 Uiso 1 1 calc R
H24B H 0.9285 0.5462 0.2245 0.050 Uiso 1 1 calc R
H24C H 0.8581 0.4983 0.1667 0.050 Uiso 1 1 calc R
C25 C 0.7365(2) 0.60904(11) 0.13983(12) 0.0336(5) Uani 1 1 d .
H25A H 0.6593 0.6348 0.1317 0.050 Uiso 1 1 calc R
H25B H 0.7409 0.5879 0.0972 0.050 Uiso 1 1 calc R
H25C H 0.8120 0.6355 0.1552 0.050 Uiso 1 1 calc R
C26 C 0.32425(19) 0.47004(9) 0.24596(10) 0.0205(4) Uani 1 1 d .
H26A H 0.3247 0.5092 0.2728 0.025 Uiso 1 1 calc R
C27 C 0.3743(2) 0.41787(11) 0.29695(12) 0.0310(5) Uani 1 1 d .
H27A H 0.4629 0.4268 0.3210 0.046 Uiso 1 1 calc R
H27B H 0.3708 0.3783 0.2723 0.046 Uiso 1 1 calc R
H27C H 0.3214 0.4151 0.3303 0.046 Uiso 1 1 calc R
C28 C 0.1861(2) 0.45693(11) 0.20835(12) 0.0295(5) Uani 1 1 d .
H28A H 0.1547 0.4907 0.1759 0.044 Uiso 1 1 calc R
H28B H 0.1330 0.4542 0.2416 0.044 Uiso 1 1 calc R
H28C H 0.1818 0.4175 0.1834 0.044 Uiso 1 1 calc R
C29 C 0.23995(19) 0.75743(10) 0.32442(11) 0.0248(5) Uani 1 1 d .
H29A H 0.2240 0.7448 0.3690 0.030 Uiso 1 1 calc R
H29B H 0.1770 0.7364 0.2872 0.030 Uiso 1 1 calc R
C30 C 0.2301(2) 0.82798(11) 0.31591(13) 0.0336(5) Uani 1 1 d .
H30A H 0.1451 0.8403 0.2879 0.040 Uiso 1 1 calc R
H30B H 0.2455 0.8490 0.3610 0.040 Uiso 1 1 calc R
C31 C 0.3339(2) 0.84340(10) 0.27969(11) 0.0278(5) Uani 1 1 d .
H31A H 0.3056 0.8355 0.2298 0.033 Uiso 1 1 calc R
H31B H 0.3620 0.8872 0.2875 0.033 Uiso 1 1 calc R
C32 C 0.4376(2) 0.79897(9) 0.31370(11) 0.0219(4) Uani 1 1 d .
H32A H 0.4990 0.7921 0.2848 0.026 Uiso 1 1 calc R
H32B H 0.4845 0.8150 0.3589 0.026 Uiso 1 1 calc R
C33 C 0.1967(2) 0.59152(13) 0.37237(13) 0.0353(6) Uani 1 1 d .
H33A H 0.1391 0.5831 0.3269 0.042 Uiso 1 1 calc R
H33B H 0.1742 0.6325 0.3888 0.042 Uiso 1 1 calc R
C34 C 0.1848(2) 0.54163(15) 0.42198(15) 0.0491(8) Uani 1 1 d .
H34A H 0.1222 0.5534 0.4487 0.059 Uiso 1 1 calc R
H34B H 0.1578 0.5019 0.3980 0.059 Uiso 1 1 calc R
C35 C 0.3155(2) 0.53649(15) 0.46713(15) 0.0497(8) Uani 1 1 d .
H35A H 0.3302 0.4946 0.4880 0.060 Uiso 1 1 calc R
H35B H 0.3294 0.5680 0.5041 0.060 Uiso 1 1 calc R
C36 C 0.4014(2) 0.54797(10) 0.41960(10) 0.0222(4) Uani 1 1 d .
H36A H 0.4832 0.5668 0.4445 0.027 Uiso 1 1 calc R
H36B H 0.4197 0.5087 0.3981 0.027 Uiso 1 1 calc R
C37 C 0.0140(2) 0.76077(11) 0.13056(14) 0.0351(6) Uani 1 1 d .
H37A H 0.0272 0.7580 0.1809 0.042 Uiso 1 1 calc R
H37B H -0.0335 0.7234 0.1096 0.042 Uiso 1 1 calc R
C38 C -0.0582(2) 0.81787(12) 0.10443(17) 0.0465(7) Uani 1 1 d .
H38A H -0.1085 0.8326 0.1366 0.056 Uiso 1 1 calc R
H38B H -0.1167 0.8104 0.0590 0.056 Uiso 1 1 calc R
C39 C 0.0452(2) 0.86466(11) 0.09921(14) 0.0341(5) Uani 1 1 d .
H39A H 0.0122 0.8966 0.0639 0.041 Uiso 1 1 calc R
H39B H 0.0807 0.8854 0.1437 0.041 Uiso 1 1 calc R
C40 C 0.1435(2) 0.82364(11) 0.07873(12) 0.0320(5) Uani 1 1 d .
H40A H 0.1238 0.8184 0.0283 0.038 Uiso 1 1 calc R
H40B H 0.2300 0.8418 0.0943 0.038 Uiso 1 1 calc R
C41 C 0.2899(2) 0.58916(10) 0.04059(12) 0.0290(5) Uani 1 1 d .
H41A H 0.3400 0.5775 0.0869 0.035 Uiso 1 1 calc R
H41B H 0.3469 0.5887 0.0086 0.035 Uiso 1 1 calc R
C42 C 0.1786(2) 0.54533(11) 0.01655(12) 0.0340(5) Uani 1 1 d .
H42A H 0.1418 0.5323 0.0550 0.041 Uiso 1 1 calc R
H42B H 0.2044 0.5079 -0.0056 0.041 Uiso 1 1 calc R
C43 C 0.0854(3) 0.58495(13) -0.03458(15) 0.0459(7) Uani 1 1 d .
H43A H 0.1013 0.5814 -0.0809 0.055 Uiso 1 1 calc R
H43B H -0.0039 0.5725 -0.0367 0.055 Uiso 1 1 calc R
C44 C 0.1111(2) 0.65023(12) -0.00707(13) 0.0381(6) Uani 1 1 d .
H44A H 0.1130 0.6795 -0.0448 0.046 Uiso 1 1 calc R
H44B H 0.0431 0.6636 0.0153 0.046 Uiso 1 1 calc R

loop_
_atom_site_aniso_label
_atom_site_aniso_U_11
_atom_site_aniso_U_22
_atom_site_aniso_U_33
_atom_site_aniso_U_23
_atom_site_aniso_U_13
_atom_site_aniso_U_12
Y1 0.01419(9) 0.01473(9) 0.01214(9) 0.00101(7) 0.00251(6) 0.00067(7)
Cl1 0.0178(2) 0.0216(2) 0.0195(2) 0.00244(18) 0.00011(18) -0.00213(18)
O1 0.0183(7) 0.0152(7) 0.0219(7) -0.0001(6) 0.0061(6) -0.0007(5)
N1 0.0157(8) 0.0151(8) 0.0136(7) -0.0002(6) 0.0026(6) 0.0003(6)
C1 0.0135(9) 0.0167(9) 0.0145(9) 0.0001(7) -0.0011(7) 0.0024(7)
Li1 0.0247(18) 0.0250(18) 0.0200(17) 0.0001(14) 0.0046(14) 0.0024(15)
Cl2 0.0209(2) 0.0294(3) 0.0153(2) 0.00492(19) 0.00411(18) -0.0022(2)
O2 0.0170(7) 0.0229(7) 0.0190(7) 0.0083(6) 0.0065(6) 0.0022(6)
N2 0.0184(8) 0.0160(8) 0.0133(8) 0.0001(6) 0.0029(6) 0.0002(6)
C2 0.0192(10) 0.0220(10) 0.0144(9) 0.0009(8) 0.0025(8) 0.0036(8)
O3 0.0255(8) 0.0248(8) 0.0329(9) 0.0053(7) 0.0093(7) 0.0043(6)
C3 0.0264(11) 0.0232(11) 0.0173(10) -0.0048(8) -0.0007(8) 0.0046(9)
O4 0.0213(7) 0.0247(8) 0.0189(7) -0.0010(6) 0.0002(6) 0.0006(6)
C4 0.0248(11) 0.0201(10) 0.0251(11) -0.0061(9) -0.0036(9) -0.0004(9)
C5 0.0166(10) 0.0225(11) 0.0274(11) 0.0001(9) 0.0005(8) -0.0021(8)
C6 0.0132(9) 0.0186(10) 0.0203(10) 0.0002(8) 0.0001(7) 0.0025(7)
C7 0.0229(10) 0.0275(11) 0.0159(10) -0.0017(8) 0.0059(8) 0.0011(9)
C8 0.0299(12) 0.0414(14) 0.0192(11) -0.0028(10) 0.0091(9) 0.0067(10)
C9 0.0335(13) 0.0416(14) 0.0240(12) 0.0071(10) 0.0080(10) 0.0026(11)
C10 0.0161(9) 0.0210(10) 0.0249(11) -0.0006(8) 0.0074(8) -0.0009(8)
C11 0.0244(12) 0.0381(13) 0.0405(14) 0.0082(11) 0.0150(10) 0.0090(10)
C12 0.0284(12) 0.0258(11) 0.0291(12) 0.0012(9) 0.0120(10) -0.0010(9)
C13 0.0173(9) 0.0183(9) 0.0142(9) 0.0016(7) 0.0066(7) -0.0002(7)
C14 0.0247(11) 0.0203(11) 0.0236(11) 0.0000(9) -0.0016(9) 0.0041(9)
C15 0.0175(9) 0.0191(10) 0.0145(9) 0.0020(7) 0.0058(7) 0.0005(8)
C16 0.0298(12) 0.0194(11) 0.0206(11) -0.0024(9) 0.0004(9) 0.0058(9)
C17 0.0210(10) 0.0123(9) 0.0151(9) 0.0001(7) 0.0022(7) 0.0040(7)
C18 0.0241(10) 0.0164(9) 0.0167(10) 0.0011(8) 0.0048(8) 0.0045(8)
C19 0.0314(12) 0.0227(11) 0.0193(10) 0.0000(8) 0.0102(9) 0.0043(9)
C20 0.0348(12) 0.0242(11) 0.0204(11) -0.0076(9) 0.0041(9) 0.0038(9)
C21 0.0266(11) 0.0189(10) 0.0204(10) -0.0027(8) -0.0006(9) -0.0003(8)
C22 0.0218(10) 0.0140(9) 0.0186(10) 0.0012(7) 0.0028(8) 0.0032(8)
C23 0.0269(11) 0.0228(11) 0.0241(11) -0.0044(8) 0.0128(9) -0.0022(9)
C24 0.0268(12) 0.0360(13) 0.0388(14) -0.0053(11) 0.0102(10) -0.0010(10)
C25 0.0453(15) 0.0300(13) 0.0319(13) 0.0010(10) 0.0217(11) -0.0037(11)
C26 0.0218(10) 0.0160(10) 0.0226(10) -0.0010(8) 0.0032(8) -0.0027(8)
C27 0.0344(13) 0.0250(12) 0.0343(13) 0.0089(10) 0.0096(10) 0.0010(10)
C28 0.0263(11) 0.0284(12) 0.0325(12) -0.0041(10) 0.0046(10) -0.0033(9)
C29 0.0194(10) 0.0266(11) 0.0293(12) -0.0070(9) 0.0076(9) 0.0005(9)
C30 0.0277(12) 0.0255(12) 0.0452(15) -0.0070(11) 0.0042(11) 0.0088(10)
C31 0.0370(13) 0.0182(10) 0.0239(11) 0.0011(8) -0.0010(10) 0.0006(9)
C32 0.0244(11) 0.0154(9) 0.0258(11) -0.0001(8) 0.0061(9) -0.0037(8)
C33 0.0181(11) 0.0524(16) 0.0389(14) 0.0228(12) 0.0138(10) 0.0091(10)
C34 0.0281(13) 0.068(2) 0.0553(18) 0.0301(15) 0.0175(13) 0.0031(13)
C35 0.0325(14) 0.073(2) 0.0476(16) 0.0372(15) 0.0180(12) 0.0106(13)
C36 0.0219(10) 0.0239(10) 0.0206(10) 0.0082(8) 0.0048(8) 0.0055(8)
C37 0.0287(12) 0.0314(13) 0.0482(15) 0.0076(11) 0.0148(11) 0.0046(10)
C38 0.0300(14) 0.0361(15) 0.074(2) 0.0223(14) 0.0136(13) 0.0064(11)
C39 0.0297(12) 0.0259(12) 0.0451(15) 0.0070(11) 0.0059(11) 0.0040(10)
C40 0.0350(13) 0.0296(12) 0.0329(13) 0.0098(10) 0.0113(10) 0.0011(10)
C41 0.0291(12) 0.0307(12) 0.0262(11) -0.0053(9) 0.0044(9) 0.0045(10)
C42 0.0431(14) 0.0279(12) 0.0305(13) -0.0013(10) 0.0078(11) -0.0065(11)
C43 0.0382(15) 0.0426(16) 0.0503(17) -0.0039(13) -0.0025(13) -0.0071(12)
C44 0.0286(12) 0.0408(15) 0.0357(14) -0.0098(11) -0.0105(10) 0.0043(11)

loop_
_atom_type_symbol
_atom_type_description
_atom_type_scat_dispersion_real
_atom_type_scat_dispersion_imag
_atom_type_scat_source
C C 0.0033 0.0016 'International Tables Vol C Tables 4.2.6.8 and 6.1.1.4'
H H 0.0000 0.0000 'International Tables Vol C Tables 4.2.6.8 and 6.1.1.4'
Li Li -0.0003 0.0001 'International Tables Vol C Tables 4.2.6.8 and 6.1.1.4'
N N 0.0061 0.0033 'International Tables Vol C Tables 4.2.6.8 and 6.1.1.4'
O O 0.0106 0.0060 'International Tables Vol C Tables 4.2.6.8 and 6.1.1.4'
Cl Cl 0.1484 0.1585 'International Tables Vol C Tables 4.2.6.8 and 6.1.1.4'
Y Y -2.7962 3.5667 'International Tables Vol C Tables 4.2.6.8 and 6.1.1.4'

loop_
_geom_angle_atom_site_label_1
_geom_angle_atom_site_label_2
_geom_angle_atom_site_label_3
_geom_angle
N2 Y1 N1 72.60(6)
N2 Y1 O2 91.40(5)
N1 Y1 O2 88.87(5)
N2 Y1 O1 160.10(5)
N1 Y1 O1 87.71(5)
O2 Y1 O1 91.06(5)
N2 Y1 Cl2 98.80(4)
N1 Y1 Cl2 105.15(4)
O2 Y1 Cl2 164.59(3)
O1 Y1 Cl2 83.29(3)
N2 Y1 Cl1 110.16(4)
N1 Y1 Cl1 170.83(4)
O2 Y1 Cl1 82.37(3)
O1 Y1 Cl1 89.74(3)
Cl2 Y1 Cl1 83.283(16)
N2 Y1 Li1 113.13(7)
N1 Y1 Li1 145.78(7)
O2 Y1 Li1 123.54(7)
O1 Y1 Li1 81.56(7)
Cl2 Y1 Li1 41.51(6)
Cl1 Y1 Li1 42.05(6)
Li1 Cl1 Y1 88.08(9)
C29 O1 C32 108.47(14)
C29 O1 Y1 122.52(11)
C32 O1 Y1 124.33(11)
C13 N1 C1 115.54(15)
C13 N1 Y1 117.87(12)
C1 N1 Y1 126.17(12)
C2 C1 C6 118.88(18)
C2 C1 N1 121.86(17)
C6 C1 N1 119.19(17)
O4 Li1 O3 109.93(18)
O4 Li1 Cl2 110.38(17)
O3 Li1 Cl2 123.44(18)
O4 Li1 Cl1 107.28(17)
O3 Li1 Cl1 106.08(16)
Cl2 Li1 Cl1 97.90(13)
O4 Li1 Y1 124.32(15)
O3 Li1 Y1 124.50(15)
Cl2 Li1 Y1 48.39(6)
Cl1 Li1 Y1 49.87(7)
Li1 Cl2 Y1 90.10(9)
C33 O2 C36 108.63(14)
C33 O2 Y1 129.55(12)
C36 O2 Y1 121.55(11)
C15 N2 C17 118.05(15)
C15 N2 Y1 118.09(12)
C17 N2 Y1 123.70(12)
C3 C2 C1 119.68(19)
C3 C2 C7 119.01(18)
C1 C2 C7 121.31(18)
C40 O3 C37 109.18(16)
C40 O3 Li1 129.31(17)
C37 O3 Li1 121.23(17)
C4 C3 C2 121.17(19)
C44 O4 C41 109.02(16)
C44 O4 Li1 119.33(17)
C41 O4 Li1 120.77(16)
C3 C4 C5 119.43(19)
C4 C5 C6 121.4(2)
C5 C6 C1 119.37(18)
C5 C6 C10 119.32(18)
C1 C6 C10 121.32(17)
C2 C7 C8 112.66(18)
C2 C7 C9 110.93(17)
C8 C7 C9 109.77(17)
C6 C10 C11 111.09(17)
C6 C10 C12 112.66(17)
C11 C10 C12 109.63(17)
C14 C13 N1 124.43(18)
C14 C13 C15 121.17(18)
N1 C13 C15 114.38(16)
C16 C15 N2 124.55(19)
C16 C15 C13 121.52(18)
N2 C15 C13 113.94(16)
C18 C17 C22 119.03(17)
C18 C17 N2 120.29(17)
C22 C17 N2 120.56(17)
C19 C18 C17 119.03(19)
C19 C18 C23 118.60(18)
C17 C18 C23 122.37(17)
C20 C19 C18 121.9(2)
C19 C20 C21 119.28(19)
C20 C21 C22 121.2(2)
C21 C22 C17 119.53(19)
C21 C22 C26 119.55(18)
C17 C22 C26 120.78(17)
C18 C23 C24 111.55(18)
C18 C23 C25 112.01(18)
C24 C23 C25 110.24(18)
C22 C26 C27 109.75(17)
C22 C26 C28 114.23(17)
C27 C26 C28 110.04(18)
O1 C29 C30 105.60(17)
C31 C30 C29 103.44(18)
C32 C31 C30 101.37(17)
O1 C32 C31 104.36(16)
O2 C33 C34 106.29(18)
C35 C34 C33 104.0(2)
C34 C35 C36 103.8(2)
O2 C36 C35 104.68(17)
O3 C37 C38 106.92(19)
C37 C38 C39 104.0(2)
C40 C39 C38 101.9(2)
O3 C40 C39 105.15(18)
O4 C41 C42 104.71(18)
C41 C42 C43 102.3(2)
C44 C43 C42 103.9(2)
O4 C44 C43 107.32(19)

loop_
_geom_bond_atom_site_label_1
_geom_bond_atom_site_label_2
_geom_bond_distance
Y1 N2 2.2350(16)
Y1 N1 2.2533(15)
Y1 O2 2.3928(13)
Y1 O1 2.4050(13)
Y1 Cl2 2.6358(5)
Y1 Cl1 2.6968(5)
Y1 Li1 3.525(3)
Cl1 Li1 2.362(4)
O1 C29 1.457(2)
O1 C32 1.460(2)
N1 C13 1.392(2)
N1 C1 1.426(2)
C1 C2 1.410(3)
C1 C6 1.419(3)
Li1 O4 1.911(4)
Li1 O3 1.940(4)
Li1 Cl2 2.336(4)
O2 C33 1.457(2)
O2 C36 1.467(2)
N2 C15 1.394(2)
N2 C17 1.427(2)
C2 C3 1.394(3)
C2 C7 1.518(3)
O3 C40 1.445(3)
O3 C37 1.448(3)
C3 C4 1.379(3)
O4 C44 1.432(3)
O4 C41 1.441(3)
C4 C5 1.386(3)
C5 C6 1.388(3)
C6 C10 1.522(3)
C7 C8 1.530(3)
C7 C9 1.536(3)
C10 C11 1.531(3)
C10 C12 1.530(3)
C13 C14 1.349(3)
C13 C15 1.515(3)
C15 C16 1.346(3)
C17 C18 1.415(3)
C17 C22 1.421(3)
C18 C19 1.395(3)
C18 C23 1.517(3)
C19 C20 1.380(3)
C20 C21 1.385(3)
C21 C22 1.393(3)
C22 C26 1.525(3)
C23 C24 1.534(3)
C23 C25 1.537(3)
C26 C27 1.527(3)
C26 C28 1.526(3)
C29 C30 1.527(3)
C30 C31 1.511(3)
C31 C32 1.504(3)
C33 C34 1.490(3)
C34 C35 1.485(4)
C35 C36 1.502(3)
C37 C38 1.480(3)
C38 C39 1.523(3)
C39 C40 1.509(3)
C41 C42 1.510(3)
C42 C43 1.515(3)
C43 C44 1.509(3)
